data_7131363
loop_
_publ_author_name
'Yu, Yong'
'Lai, Rong-Da'
'Sun, Cai'
'Sun, Yan-Qiong'
'Zeng, Qing-Xin'
'Li, Xin-Xiong'
'Zheng, Shou-Tian'

_publ_section_title
;
 Oxalate-assisted assembly of two polyoxotantalate supramolecular
 frameworks with proton conduction properties.
;
_journal_issue 25
_journal_name_full 'Chemical communications (Cambridge, England)'
_journal_page_first 3735
_journal_page_last 3738
_journal_paper_doi 10.1039/d2cc07027h
_journal_volume 59
_journal_year 2023
_chemical_formula_moiety 'C4 H16 Co2 N4 O38 Ta12, 4(C6 H24 Co N6), C2 O4, 14(O), 52[H2O]'
_chemical_formula_sum 'C30 H218 Co6 N28 O111 Ta12'
_chemical_formula_weight 5273.29
_space_group_crystal_system monoclinic
_space_group_IT_number 15
_space_group_name_Hall '-C 2yc'
_space_group_name_H-M_alt 'C 1 2/c 1'
_atom_sites_solution_hydrogens geom
_atom_sites_solution_primary dual
_audit_creation_date 2023-03-02
_audit_creation_method
;
Olex2 1.5
(compiled 2021.12.09 svn.r5202d8cf for OlexSys, GUI svn.r6439)
;
_audit_update_record
;
2023-03-02 deposited with the CCDC.	2023-03-03 downloaded from the CCDC.
;
_cell_angle_alpha 90
_cell_angle_beta 118.206(4)
_cell_angle_gamma 90
_cell_formula_units_Z 4
_cell_length_a 37.181(13)
_cell_length_b 18.194(6)
_cell_length_c 24.574(9)
_cell_measurement_reflns_used 9789
_cell_measurement_temperature 175
_cell_measurement_theta_max 25.71
_cell_measurement_theta_min 2.49
_cell_volume 14650(9)
_computing_cell_refinement 'Bruker APEX3'
_computing_data_collection 'Bruker APEX3'
_computing_data_reduction 'Bruker APEX3'
_computing_molecular_graphics 'Olex2 1.5 (Dolomanov et al., 2009)'
_computing_publication_material 'Olex2 1.5 (Dolomanov et al., 2009)'
_computing_structure_refinement 'SHELXL 2018/3 (Sheldrick, 2015)'
_computing_structure_solution 'SHELXT 2018/2 (Sheldrick, 2018)'
_diffrn_ambient_temperature 175
_diffrn_measured_fraction_theta_full 0.975
_diffrn_measured_fraction_theta_max 0.928
_diffrn_measurement_device_type 'CCD area detector'
_diffrn_measurement_method 'phi and omega scans'
_diffrn_radiation_monochromator graphite
_diffrn_radiation_type MoK\a
_diffrn_radiation_wavelength 0.71073
_diffrn_reflns_av_R_equivalents 0.0489
_diffrn_reflns_av_unetI/netI 0.0679
_diffrn_reflns_Laue_measured_fraction_full 0.975
_diffrn_reflns_Laue_measured_fraction_max 0.928
_diffrn_reflns_limit_h_max 43
_diffrn_reflns_limit_h_min -45
_diffrn_reflns_limit_k_max 15
_diffrn_reflns_limit_k_min -21
_diffrn_reflns_limit_l_max 29
_diffrn_reflns_limit_l_min -27
_diffrn_reflns_number 31830
_diffrn_reflns_point_group_measured_fraction_full 0.975
_diffrn_reflns_point_group_measured_fraction_max 0.928
_diffrn_reflns_theta_full 25.242
_diffrn_reflns_theta_max 25.882
_diffrn_reflns_theta_min 1.881
_diffrn_source_current 30.0
_diffrn_source_power 1.5
_diffrn_source_voltage 50.0
_exptl_absorpt_coefficient_mu 9.696
_exptl_absorpt_correction_T_max 0.7452
_exptl_absorpt_correction_T_min 0.4706
_exptl_absorpt_correction_type multi-scan
_exptl_absorpt_process_details
;
SADABS-2014/5 (Bruker,2014/5) was used for absorption correction.
wR2(int) was 0.1001 before and 0.0557 after correction.
The Ratio of minimum to maximum transmission is 0.6315.
The \l/2 correction factor is 0.00150.
;
_exptl_crystal_colour 'clear greenish green'
_exptl_crystal_colour_lustre clear
_exptl_crystal_colour_modifier greenish
_exptl_crystal_colour_primary green
_exptl_crystal_density_diffrn 2.391
_exptl_crystal_description block
_exptl_crystal_F_000 10080
_exptl_crystal_size_max 1
_exptl_crystal_size_mid 0.2
_exptl_crystal_size_min 0.15
_platon_squeeze_details
;
TITL 2A in C2/c
CELL   37.1810   18.1940   24.5740     90.00    118.21     90.00
SPGR C2/c
# Solvent Accessible Volume =      6207
# Electrons Found in S.A.V. =      2623
# Note: Atoms in Void are Labelled as Cxxx and Qxxx for all Others
C101 1.000 0.203 0.749 !       6.12 eA-3
Q102 0.218 0.420 0.268 !       5.87 eA-3
C103 0.280 0.040 0.438 !       5.48 eA-3
C104 0.094 0.328 0.074 !       4.59 eA-3
C105 0.869 0.266 0.307 !       4.49 eA-3
C106 0.646 0.045 0.070 !       4.19 eA-3
C107 0.401 0.218 0.416 !       4.12 eA-3
Q108 0.834 0.175 0.139 !       3.84 eA-3
C109 0.691 0.264 0.016 !       3.82 eA-3
C110 0.741 0.332 0.947 !       3.82 eA-3
C111 0.615 0.083 0.501 !       3.76 eA-3
Q112 0.173 0.065 0.252 !       3.65 eA-3
Q113 1.000 0.172 0.252 !       3.38 eA-3
C114 0.788 0.504 0.034 !       3.37 eA-3
C115 0.418 0.161 0.275 !       3.28 eA-3
C116 0.196 0.389 0.252 !       3.27 eA-3
C117 0.952 0.472 0.367 !       3.23 eA-3
C118 0.447 0.200 0.285 !       3.16 eA-3
C119 0.584 0.077 0.322 !       3.15 eA-3
C120 0.033 0.341 0.301 !       3.10 eA-3
Q121 0.661 0.485 0.111 !       2.99 eA-3
C122 0.641 0.109 0.070 !       2.82 eA-3
Q123 0.190 0.190 0.492 !       2.79 eA-3
C124 0.865 0.233 0.231 !       2.78 eA-3
Q125 0.619 0.342 0.615 !       2.69 eA-3
C126 0.188 0.571 0.484 !       2.66 eA-3
C127 0.688 0.071 0.484 !       2.66 eA-3
C128 0.975 0.420 0.110 !       2.63 eA-3
Q129 0.617 0.186-0.003 !       2.62 eA-3
C130 0.855 0.247 0.244 !       2.60 eA-3
C131 0.946 0.392 0.909 !       2.60 eA-3
C132 0.508 0.140 0.391 !       2.60 eA-3
C133 0.087 0.373 0.388 !       2.58 eA-3
C134 0.123 0.312 0.297 !       2.57 eA-3
C135 0.967 0.314 0.231 !       2.57 eA-3
C136 0.489 0.032 0.041 !       2.55 eA-3
Q137 0.893 0.346 0.780 !       2.53 eA-3
C138 0.960 0.456 0.412 !       2.49 eA-3
C139 0.423 0.048 0.212 !       2.47 eA-3
C140 0.594 0.065 0.486 !       2.47 eA-3
C141 0.907 0.437 0.457 !       2.42 eA-3
C142 0.087 0.465 0.428 !       2.36 eA-3
C143 0.439 0.077 0.139 !       2.35 eA-3
Q144 0.578 0.500 0.199 !       2.34 eA-3
C145 0.591 0.150 0.012 !       2.33 eA-3
C146 0.880 0.345 0.295 !       2.32 eA-3
Q147 0.174 0.314 0.376 !       2.30 eA-3
C148 0.812 0.456 0.012 !       2.29 eA-3
C149 0.551 0.189 0.810 !       2.27 eA-3
Q150 0.804 0.467 0.393 !       2.26 eA-3
C151 0.951 0.425 0.376 !       2.25 eA-3
Q152 0.899 0.468 0.791 !       2.24 eA-3
C153 0.172 0.455 0.554 !       2.24 eA-3
C154 0.633 0.093 0.428 !       2.23 eA-3
Q155 0.525 0.218 0.077 !       2.21 eA-3
C156 0.622 0.028 0.407 !       2.18 eA-3
Q157 0.298 0.017 0.402 !       2.17 eA-3
C158 0.032 0.420 0.515 !       2.16 eA-3
Q159 0.967 0.343 0.942 !       2.16 eA-3
C160 1.000 0.344 0.251 !       2.16 eA-3
C161 0.055 0.452 0.871 !       2.15 eA-3
C162 0.539 0.157 0.099 !       2.15 eA-3
Q163 0.537 0.188 0.125 !       2.13 eA-3
Q164 0.888 0.044 0.274 !       2.12 eA-3
C165 0.365 0.109 0.040 !       2.12 eA-3
C166 0.539 0.032 0.974 !       2.09 eA-3
Q167 0.451 0.140 0.813 !       2.08 eA-3
C168 0.094 0.486 0.198 !       2.08 eA-3
C169 0.885 0.435 0.637 !       2.08 eA-3
C170 0.048 0.408 0.206 !       2.07 eA-3
C171 0.116 0.466 0.828 !       2.07 eA-3
C172 0.415 0.095 0.228 !       2.06 eA-3
C173 0.494 0.141 0.189 !       2.05 eA-3
Q174 0.789 0.142 0.752 !       2.05 eA-3
C175 0.412 0.170 0.753 !       2.04 eA-3
Q176 0.851 0.046 0.386 !       2.04 eA-3
C177 0.345 0.169 0.664 !       2.04 eA-3
Q178 0.982 0.111 0.841 !       2.04 eA-3
C179 0.633 0.017 0.374 !       2.04 eA-3
Q180 0.610 0.172 0.184 !       2.03 eA-3
Q181 0.885 0.345 0.469 !       2.03 eA-3
Q182 0.396 0.390 0.525 !       2.03 eA-3
C183 0.397 0.016 0.246 !       2.01 eA-3
Q184 0.905 0.468 0.828 !       2.01 eA-3
Q185 0.637 0.294 0.821 !       2.01 eA-3
C186 0.976 0.469 0.826 !       2.01 eA-3
C187 0.070 0.471 0.884 !       2.01 eA-3
C188 0.392 0.061 0.223 !       2.00 eA-3
C189 0.882 0.247 0.277 !       2.00 eA-3
Q190 0.820 0.404 0.176 !       2.00 eA-3
C191 0.989 0.498 0.228 !       2.00 eA-3
Q192 0.070 0.031 0.153 !       1.99 eA-3
C193 0.920 0.344 0.225 !       1.99 eA-3
Q194 0.469 0.329 0.705 !       1.98 eA-3
Q195 0.648 0.219 0.078 !       1.97 eA-3
Q196 0.340 0.377 0.422 !       1.97 eA-3
C197 0.009 0.312 0.279 !       1.95 eA-3
C198 0.907 0.442 0.293 !       1.95 eA-3
Q199 0.253 0.326 0.438 !       1.94 eA-3
;
_refine_diff_density_max 3.544
_refine_diff_density_min -2.450
_refine_diff_density_rms 0.308
_refine_ls_extinction_method none
_refine_ls_goodness_of_fit_ref 1.037
_refine_ls_hydrogen_treatment constr
_refine_ls_matrix_type full
_refine_ls_number_parameters 600
_refine_ls_number_reflns 13203
_refine_ls_number_restraints 306
_refine_ls_restrained_S_all 1.029
_refine_ls_R_factor_all 0.0824
_refine_ls_R_factor_gt 0.0600
_refine_ls_shift/su_max 0.001
_refine_ls_shift/su_mean 0.000
_refine_ls_structure_factor_coef Fsqd
_refine_ls_weighting_details 'w=1/[\s^2^(Fo^2^)+(0.0723P)^2^+653.8829P] where P=(Fo^2^+2Fc^2^)/3'
_refine_ls_weighting_scheme calc
_refine_ls_wR_factor_gt 0.1486
_refine_ls_wR_factor_ref 0.1622
_reflns_Friedel_coverage 0.000
_reflns_number_gt 9663
_reflns_number_total 13203
_reflns_threshold_expression 'I > 2\s(I)'
_cod_data_source_file d2cc07027h2.cif
_cod_data_source_block 2a
_cod_depositor_comments 'Adding full bibliography for 7131363--7131364.cif.'
_cod_original_cell_volume 14649(9)
_cod_database_code 7131363
_shelx_shelxl_version_number 2018/3
_shelx_space_group_comment
;
The symmetry employed for this shelxl refinement is uniquely defined
by the following loop, which should always be used as a source of
symmetry information in preference to the above space-group names.
They are only intended as comments.
;
_shelx_estimated_absorpt_t_max 0.324
_shelx_estimated_absorpt_t_min 0.037
_olex2_refinement_description
;
1. Fixed Uiso
 At 1.2 times of:
  All C(H,H) groups, All N(H,H) groups
2. Uiso/Uaniso restraints and constraints
C1 \\sim C2 \\sim C3 \\sim C4 \\sim C5 \\sim C6 \\sim C7 \\sim C8 \\sim C9
\\sim C10 \\sim C11 \\sim C12 \\sim C13 \\sim C14 \\sim C15 \\sim N1 \\sim N2
\\sim N3 \\sim N4 \\sim N5 \\sim N6 \\sim N7 \\sim N8 \\sim N9 \\sim N10 \\sim
N11 \\sim N12 \\sim N13 \\sim N14: within 2A with sigma of 0.02 and sigma for
terminal atoms of 0.04 within 2A
Uanis(C1) \\sim Ueq, Uanis(C2) \\sim Ueq, Uanis(C3) \\sim Ueq, Uanis(C4) \\sim
Ueq, Uanis(C5) \\sim Ueq, Uanis(C6) \\sim Ueq, Uanis(C7) \\sim Ueq, Uanis(C8)
\\sim Ueq, Uanis(C9) \\sim Ueq, Uanis(C10) \\sim Ueq, Uanis(C11) \\sim Ueq,
Uanis(C12) \\sim Ueq, Uanis(C13) \\sim Ueq, Uanis(C14) \\sim Ueq, Uanis(C15)
\\sim Ueq, Uanis(N1) \\sim Ueq, Uanis(N2) \\sim Ueq, Uanis(N3) \\sim Ueq,
Uanis(N4) \\sim Ueq, Uanis(N5) \\sim Ueq, Uanis(N6) \\sim Ueq, Uanis(N7) \\sim
Ueq, Uanis(N8) \\sim Ueq, Uanis(N9) \\sim Ueq, Uanis(N10) \\sim Ueq, Uanis(N11)
\\sim Ueq, Uanis(N12) \\sim Ueq, Uanis(N13) \\sim Ueq, Uanis(N14) \\sim Ueq:
with sigma of 0.02 and sigma for terminal atoms of 0.04
Uanis(N11) \\sim Ueq: with sigma of 0.001 and sigma for terminal atoms of 0.002
Uanis(O9) \\sim Ueq: with sigma of 0.001 and sigma for terminal atoms of 0.002
3. Others
 Fixed Sof: O5W(0.5)
4.a Secondary CH2 refined with riding coordinates:
 N1(H1C,H1D), N2(H2A,H2B), N3(H3C,H3D), N4(H4A,H4B), N5(H5C,H5D), N6(H6A,H6B),
 N7(H7C,H7D), N8(H8A,H8B), N9(H9A,H9B), N10(H10A,H10B), N11(H11A,H11B),
 N12(H12A,H12B), N13(H13A,H13B), N14(H14A,H14B), C1(H1A,H1B), C2(H2C,H2D),
 C3(H3A,H3B), C4(H4C,H4D), C5(H5A,H5B), C6(H6C,H6D), C7(H7A,H7B), C8(H8C,H8D),
 C9(H9C,H9D), C11(H11C,H11D), C12(H12C,H12D), C13(H13C,H13D), C14(H14C,H14D),
 C15(H15A,H15B)
;
_smtbx_masks_void_probe_radius 1.2
_smtbx_masks_void_truncation_radius 1.2
_olex2_submission_special_instructions 'No special instructions were received'
_platon_squeeze_void_probe_radius 1.20

loop_
_space_group_symop_operation_xyz
'x, y, z'
'-x, y, -z+1/2'
'x+1/2, y+1/2, z'
'-x+1/2, y+1/2, -z+1/2'
'-x, -y, -z'
'x, -y, z-1/2'
'-x+1/2, -y+1/2, -z'
'x+1/2, -y+1/2, z-1/2'

loop_
_atom_site_label
_atom_site_type_symbol
_atom_site_fract_x
_atom_site_fract_y
_atom_site_fract_z
_atom_site_U_iso_or_equiv
_atom_site_adp_type
_atom_site_occupancy
_atom_site_site_symmetry_order
_atom_site_calc_flag
_atom_site_refinement_flags_posn
_atom_site_refinement_flags_adp
_atom_site_refinement_flags_occupancy
_atom_site_disorder_assembly
_atom_site_disorder_group
Ta1 Ta 0.05956(2) 0.95069(3) 0.06718(2) 0.01775(14) Uani 1 1 d . . . . .
Ta2 Ta 0.08143(2) 1.04747(3) 0.20026(3) 0.02064(15) Uani 1 1 d . . . . .
Ta3 Ta 0.11745(2) 0.87859(3) 0.20655(3) 0.02213(15) Uani 1 1 d . . . . .
Ta4 Ta 0.12526(2) 1.09810(4) 0.10926(3) 0.02767(16) Uani 1 1 d . . . . .
Ta5 Ta 0.18146(2) 1.02213(4) 0.24799(3) 0.03037(17) Uani 1 1 d . . . . .
Ta6 Ta 0.16063(2) 0.92834(4) 0.11756(3) 0.03122(18) Uani 1 1 d . . . . .
Co1 Co 0.03491(5) 1.10815(10) 0.06994(8) 0.0211(4) Uani 1 1 d . . . . .
Co2 Co 0.11308(6) 0.90832(13) 0.40399(9) 0.0298(5) Uani 1 1 d . . . . .
Co3 Co 0.25911(6) 1.22951(14) 0.21056(10) 0.0380(5) Uani 1 1 d . . . . .
N1 N 0.2226(5) 1.2316(10) 0.2495(8) 0.059(4) Uani 1 1 d . U . . .
H1C H 0.205189 1.268988 0.234532 0.070 Uiso 1 1 calc R U . . .
H1D H 0.208406 1.190065 0.241458 0.070 Uiso 1 1 calc R U . . .
N2 N 0.1368(4) 0.9781(9) 0.3707(6) 0.042(3) Uani 1 1 d . U . . .
H2A H 0.131613 0.964268 0.332887 0.050 Uiso 1 1 calc R U . . .
H2B H 0.125859 1.022271 0.368023 0.050 Uiso 1 1 calc R U . . .
N3 N 0.3031(5) 1.2192(8) 0.2949(6) 0.046(4) Uani 1 1 d . U . . .
H3C H 0.320384 1.184925 0.295554 0.055 Uiso 1 1 calc R U . . .
H3D H 0.316705 1.261474 0.306542 0.055 Uiso 1 1 calc R U . . .
N4 N 0.2541(4) 1.1233(8) 0.1993(7) 0.048(4) Uani 1 1 d . U . . .
H4A H 0.269162 1.100969 0.235306 0.057 Uiso 1 1 calc R U . . .
H4B H 0.228205 1.109926 0.185552 0.057 Uiso 1 1 calc R U . . .
N5 N 0.2113(4) 1.2446(8) 0.1285(7) 0.048(4) Uani 1 1 d . U . . .
H5C H 0.217754 1.232051 0.099214 0.057 Uiso 1 1 calc R U . . .
H5D H 0.190931 1.215795 0.124876 0.057 Uiso 1 1 calc R U . . .
N6 N 0.0919(4) 0.8333(8) 0.4396(6) 0.039(3) Uani 1 1 d . U . . .
H6A H 0.099455 0.843340 0.478955 0.047 Uiso 1 1 calc R U . . .
H6B H 0.064728 0.831632 0.418810 0.047 Uiso 1 1 calc R U . . .
N7 N 0.2976(4) 1.2212(8) 0.1774(6) 0.039(3) Uani 1 1 d . U . . .
H7C H 0.286826 1.242637 0.140479 0.047 Uiso 1 1 calc R U . . .
H7D H 0.320384 1.245255 0.202118 0.047 Uiso 1 1 calc R U . . .
N8 N 0.1320(4) 0.8278(8) 0.3729(7) 0.045(4) Uani 1 1 d . U . . .
H8A H 0.125168 0.835153 0.333347 0.055 Uiso 1 1 calc R U . . .
H8B H 0.159019 0.823740 0.394333 0.055 Uiso 1 1 calc R U . . .
N9 N 0.2634(4) 1.3386(8) 0.2143(6) 0.043(3) Uani 1 1 d . U . . .
H9A H 0.253749 1.356451 0.238551 0.051 Uiso 1 1 calc R U . . .
H9B H 0.289337 1.352300 0.229438 0.051 Uiso 1 1 calc R U . . .
N10 N 0.0908(3) 0.9861(7) 0.4342(6) 0.030(3) Uani 1 1 d . U . . .
H10A H 0.099005 0.979434 0.474249 0.036 Uiso 1 1 calc R U . . .
H10B H 0.099979 1.029537 0.429503 0.036 Uiso 1 1 calc R U . . .
N11 N 0.0603(3) 0.9114(7) 0.3276(6) 0.027(3) Uani 1 1 d . U . . .
H11A H 0.064771 0.918868 0.295419 0.033 Uiso 1 1 calc R U . . .
H11B H 0.047741 0.868396 0.322249 0.033 Uiso 1 1 calc R U . . .
N12 N 0.1643(4) 0.9175(8) 0.4798(6) 0.040(3) Uani 1 1 d . U . . .
H12A H 0.158991 0.924386 0.511205 0.048 Uiso 1 1 calc R U . . .
H12B H 0.178198 0.875687 0.486598 0.048 Uiso 1 1 calc R U . . .
N13 N 0.0050(4) 1.1635(7) 0.1015(6) 0.038(3) Uani 1 1 d . U . . .
H13A H -0.021553 1.154226 0.079168 0.045 Uiso 1 1 calc R U . . .
H13B H 0.012771 1.150499 0.140351 0.045 Uiso 1 1 calc R U . . .
N14 N 0.0369(4) 1.1986(7) 0.0300(6) 0.034(3) Uani 1 1 d . U . . .
H14A H 0.062006 1.217439 0.048832 0.040 Uiso 1 1 calc R U . . .
H14B H 0.030206 1.190227 -0.009318 0.040 Uiso 1 1 calc R U . . .
C1 C 0.0333(5) 0.9717(9) 0.3300(7) 0.039(4) Uani 1 1 d . U . . .
H1A H 0.004883 0.957320 0.307251 0.047 Uiso 1 1 calc R U . . .
H1B H 0.037137 1.016398 0.311814 0.047 Uiso 1 1 calc R U . . .
C2 C 0.0455(4) 0.9848(9) 0.3993(7) 0.029(3) Uani 1 1 d . U . . .
H2C H 0.034437 1.031151 0.404177 0.034 Uiso 1 1 calc R U . . .
H2D H 0.034861 0.945655 0.414445 0.034 Uiso 1 1 calc R U . . .
C3 C 0.1098(6) 0.7620(12) 0.4340(10) 0.059(5) Uani 1 1 d . U . . .
H3A H 0.137195 0.757338 0.468054 0.070 Uiso 1 1 calc R U . . .
H3B H 0.093560 0.721827 0.436724 0.070 Uiso 1 1 calc R U . . .
C4 C 0.2391(6) 1.3667(11) 0.1506(9) 0.054(4) Uani 1 1 d . U . . .
H4C H 0.253993 1.360592 0.127423 0.065 Uiso 1 1 calc R U . . .
H4D H 0.233101 1.418474 0.151194 0.065 Uiso 1 1 calc R U . . .
C5 C 0.1833(5) 0.9819(11) 0.4129(8) 0.049(4) Uani 1 1 d . U . . .
H5A H 0.196790 0.941040 0.404704 0.059 Uiso 1 1 calc R U . . .
H5B H 0.194227 1.027454 0.406354 0.059 Uiso 1 1 calc R U . . .
C6 C 0.2678(6) 1.1016(12) 0.1551(9) 0.055(4) Uani 1 1 d . U . . .
H6C H 0.247094 1.113217 0.113458 0.066 Uiso 1 1 calc R U . . .
H6D H 0.272880 1.049059 0.157683 0.066 Uiso 1 1 calc R U . . .
C7 C 0.1894(5) 0.9780(11) 0.4779(8) 0.047(4) Uani 1 1 d . U . . .
H7A H 0.217857 0.969275 0.506806 0.057 Uiso 1 1 calc R U . . .
H7B H 0.181054 1.023788 0.488947 0.057 Uiso 1 1 calc R U . . .
C8 C 0.2491(6) 1.2404(12) 0.3179(9) 0.063(5) Uani 1 1 d . U . . .
H8C H 0.234953 1.221250 0.339472 0.075 Uiso 1 1 calc R U . . .
H8D H 0.254527 1.292164 0.327986 0.075 Uiso 1 1 calc R U . . .
C9 C 0.2891(6) 1.1995(11) 0.3387(8) 0.052(4) Uani 1 1 d . U . . .
H9C H 0.308813 1.214334 0.380158 0.063 Uiso 1 1 calc R U . . .
H9D H 0.284859 1.146882 0.338446 0.063 Uiso 1 1 calc R U . . .
C10 C 0.2303(6) 0.7768(14) 0.4891(11) 0.068(6) Uani 1 1 d . U . . .
C11 C 0.1111(7) 0.7572(12) 0.3801(11) 0.067(5) Uani 1 1 d . U . . .
H11C H 0.083633 0.753099 0.345998 0.081 Uiso 1 1 calc R U . . .
H11D H 0.126400 0.714064 0.380252 0.081 Uiso 1 1 calc R U . . .
C12 C 0.3080(6) 1.1447(11) 0.1712(9) 0.051(4) Uani 1 1 d . U . . .
H12C H 0.330402 1.127133 0.209560 0.061 Uiso 1 1 calc R U . . .
H12D H 0.315454 1.140093 0.138514 0.061 Uiso 1 1 calc R U . . .
C13 C 0.1981(6) 1.3202(12) 0.1200(10) 0.065(5) Uani 1 1 d . U . . .
H13C H 0.181703 1.329962 0.140389 0.078 Uiso 1 1 calc R U . . .
H13D H 0.182150 1.331727 0.076509 0.078 Uiso 1 1 calc R U . . .
C14 C 0.0128(6) 1.2442(9) 0.0986(9) 0.045(4) Uani 1 1 d . U . . .
H14C H -0.006277 1.273974 0.105602 0.054 Uiso 1 1 calc R U . . .
H14D H 0.040436 1.257361 0.128470 0.054 Uiso 1 1 calc R U . . .
C15 C 0.0062(6) 1.2525(9) 0.0345(8) 0.049(4) Uani 1 1 d . U . . .
H15A H 0.011482 1.302605 0.026818 0.058 Uiso 1 1 calc R U . . .
H15B H -0.021640 1.239672 0.004871 0.058 Uiso 1 1 calc R U . . .
O1 O 0.1197(2) 0.9889(5) 0.1570(4) 0.019(2) Uani 1 1 d . . . . .
O2 O 0.0381(2) 1.0161(5) 0.1133(4) 0.0180(19) Uani 1 1 d . . . . .
O3 O 0.0710(3) 1.0543(5) 0.0448(4) 0.021(2) Uani 1 1 d . . . . .
O4 O 0.0853(3) 0.9484(5) 0.2312(4) 0.021(2) Uani 1 1 d . . . . .
O5 O 0.0659(3) 0.8716(5) 0.1253(4) 0.024(2) Uani 1 1 d . . . . .
O6 O 0.1028(3) 0.9150(6) 0.0506(4) 0.032(2) Uani 1 1 d . . . . .
O7 O 0.0513(3) 1.0960(6) 0.2285(5) 0.032(2) Uani 1 1 d . . . . .
O8 O 0.0862(3) 1.1293(5) 0.1434(4) 0.024(2) Uani 1 1 d . . . . .
O9 O 0.0140(3) 0.9198(5) 0.0002(4) 0.022(2) Uani 1 1 d . U . . .
O10 O 0.1184(3) 0.7958(6) 0.2477(5) 0.035(3) Uani 1 1 d . . . . .
O11 O 0.1274(3) 1.1803(6) 0.0701(5) 0.042(3) Uani 1 1 d . . . . .
O12 O 0.1535(3) 1.0312(6) 0.0816(5) 0.030(2) Uani 1 1 d . . . . .
O13 O 0.1721(3) 1.1085(6) 0.1903(4) 0.036(3) Uani 1 1 d . . . . .
O14 O 0.1375(3) 1.0685(6) 0.2616(5) 0.033(2) Uani 1 1 d . . . . .
O15 O 0.1665(3) 0.9280(6) 0.2712(5) 0.033(3) Uani 1 1 d . . . . .
O16 O 0.1501(3) 0.8479(5) 0.1649(5) 0.028(2) Uani 1 1 d . . . . .
O17 O 0.1898(3) 0.8795(8) 0.0871(5) 0.049(3) Uani 1 1 d . . . . .
O18 O 0.2023(3) 0.9694(7) 0.1960(5) 0.044(3) Uani 1 1 d . . . . .
O19 O 0.2272(3) 1.0486(8) 0.3133(6) 0.052(3) Uani 1 1 d . . . . .
O20 O 0.2210(4) 0.7980(10) 0.5257(6) 0.078(5) Uani 1 1 d . . . . .
O21 O 0.2172(4) 0.7985(8) 0.4335(5) 0.059(4) Uani 1 1 d . . . . .
O1W O 0.000000 0.7942(13) 0.250000 0.136(14) Uani 1 2 d S T P . .
O2W O -0.0029(4) 0.8070(7) 0.1114(6) 0.065(4) Uani 1 1 d . . . . .
O4W O 0.0956(6) 1.3322(12) 0.0781(14) 0.155(11) Uani 1 1 d . . . . .
O5W O 0.3316(6) 1.0455(11) 0.3069(10) 0.033(5) Uani 0.5 1 d . . P . .
O6W O 0.2324(7) 1.4023(16) 0.3871(15) 0.177(13) Uani 1 1 d . . . . .
O8W O 0.1053(8) 1.1319(12) 0.3794(15) 0.149(10) Uani 1 1 d . . . . .
O10W O 0.2790(6) 1.0481(15) 0.4347(7) 0.145(11) Uani 1 1 d . . . . .
O11W O -0.0833(6) 1.1938(13) 0.0345(11) 0.129(9) Uani 1 1 d . . . . .

loop_
_atom_site_aniso_label
_atom_site_aniso_U_11
_atom_site_aniso_U_22
_atom_site_aniso_U_33
_atom_site_aniso_U_23
_atom_site_aniso_U_13
_atom_site_aniso_U_12
Ta1 0.0107(2) 0.0264(3) 0.0148(3) 0.0021(2) 0.0049(2) 0.0011(2)
Ta2 0.0165(3) 0.0283(3) 0.0164(3) -0.0004(2) 0.0073(2) -0.0035(2)
Ta3 0.0159(3) 0.0329(3) 0.0169(3) 0.0055(2) 0.0071(2) 0.0052(2)
Ta4 0.0155(3) 0.0455(4) 0.0181(3) 0.0049(3) 0.0048(2) -0.0121(2)
Ta5 0.0137(3) 0.0531(4) 0.0186(3) 0.0049(3) 0.0030(2) -0.0086(3)
Ta6 0.0139(3) 0.0609(5) 0.0200(3) 0.0097(3) 0.0089(2) 0.0091(3)
Co1 0.0179(9) 0.0259(11) 0.0179(10) 0.0000(8) 0.0070(8) -0.0034(7)
Co2 0.0204(10) 0.0526(14) 0.0176(10) 0.0013(9) 0.0099(8) 0.0084(9)
Co3 0.0294(11) 0.0573(15) 0.0321(12) -0.0078(11) 0.0184(10) -0.0183(10)
N1 0.047(8) 0.084(10) 0.061(9) -0.017(8) 0.038(7) -0.021(7)
N2 0.036(7) 0.069(9) 0.017(6) 0.009(6) 0.009(5) 0.001(6)
N3 0.066(8) 0.044(8) 0.020(6) -0.009(6) 0.015(6) -0.019(7)
N4 0.036(7) 0.060(9) 0.041(8) -0.010(7) 0.014(6) -0.020(6)
N5 0.045(7) 0.046(8) 0.040(8) 0.000(6) 0.011(6) -0.008(6)
N6 0.036(7) 0.055(8) 0.030(7) 0.007(6) 0.019(6) 0.013(6)
N7 0.031(6) 0.052(8) 0.039(7) 0.001(6) 0.022(6) -0.012(6)
N8 0.038(7) 0.062(9) 0.035(7) 0.002(6) 0.016(6) 0.018(6)
N9 0.037(7) 0.054(8) 0.039(7) -0.005(6) 0.019(6) -0.011(6)
N10 0.015(5) 0.048(7) 0.029(6) 0.005(5) 0.012(5) 0.005(5)
N11 0.027(3) 0.028(3) 0.027(3) 0.0001(10) 0.0134(15) 0.0001(10)
N12 0.034(6) 0.060(8) 0.031(7) -0.005(6) 0.019(6) 0.007(6)
N13 0.035(7) 0.031(7) 0.035(7) 0.004(6) 0.007(6) 0.008(5)
N14 0.042(7) 0.026(6) 0.027(6) 0.000(5) 0.011(6) -0.007(5)
C1 0.037(7) 0.037(8) 0.027(7) 0.000(6) 0.002(6) 0.013(6)
C2 0.023(6) 0.041(7) 0.024(7) -0.006(6) 0.013(5) 0.005(5)
C3 0.046(8) 0.074(10) 0.056(9) -0.005(8) 0.024(7) 0.018(7)
C4 0.043(8) 0.053(9) 0.055(9) 0.010(8) 0.014(7) -0.003(7)
C5 0.036(7) 0.062(9) 0.045(8) 0.006(7) 0.016(6) -0.004(7)
C6 0.046(8) 0.070(10) 0.054(9) -0.003(8) 0.028(7) -0.015(7)
C7 0.029(7) 0.066(9) 0.038(8) -0.004(7) 0.009(6) -0.010(7)
C8 0.068(9) 0.079(10) 0.054(9) -0.005(8) 0.040(7) -0.034(8)
C9 0.061(8) 0.067(9) 0.036(8) -0.002(7) 0.029(7) -0.036(7)
C10 0.054(11) 0.105(15) 0.062(12) 0.002(11) 0.042(10) 0.015(10)
C11 0.057(9) 0.072(10) 0.070(10) -0.004(9) 0.027(8) 0.015(8)
C12 0.050(8) 0.062(9) 0.047(8) 0.003(7) 0.028(7) -0.011(7)
C13 0.053(9) 0.071(10) 0.049(9) -0.005(8) 0.006(7) -0.003(8)
C14 0.055(8) 0.025(7) 0.055(8) 0.003(7) 0.027(7) 0.002(6)
C15 0.068(9) 0.019(7) 0.046(8) 0.020(6) 0.017(7) 0.000(7)
O1 0.006(4) 0.029(5) 0.021(5) 0.014(4) 0.006(4) 0.000(3)
O2 0.009(4) 0.024(5) 0.021(5) -0.003(4) 0.007(4) -0.004(3)
O3 0.018(5) 0.031(6) 0.012(5) -0.005(4) 0.007(4) -0.006(4)
O4 0.014(4) 0.029(5) 0.016(5) 0.012(4) 0.003(4) 0.006(4)
O5 0.016(5) 0.036(6) 0.007(5) -0.001(4) -0.004(4) -0.003(4)
O6 0.029(5) 0.047(7) 0.014(5) 0.007(5) 0.007(4) 0.005(5)
O7 0.037(6) 0.039(6) 0.026(6) -0.010(5) 0.019(5) -0.002(5)
O8 0.029(5) 0.025(5) 0.018(5) 0.003(4) 0.011(4) 0.001(4)
O9 0.023(2) 0.022(2) 0.022(2) 0.0008(10) 0.0103(13) -0.0004(10)
O10 0.028(6) 0.049(7) 0.021(6) 0.004(5) 0.006(5) 0.002(5)
O11 0.041(6) 0.055(8) 0.033(6) 0.014(5) 0.020(5) -0.023(5)
O12 0.016(5) 0.048(7) 0.026(6) 0.023(5) 0.009(4) 0.006(4)
O13 0.024(5) 0.063(8) 0.010(5) 0.001(5) 0.000(4) -0.022(5)
O14 0.043(6) 0.029(6) 0.022(6) 0.001(4) 0.010(5) -0.003(5)
O15 0.018(5) 0.057(7) 0.024(6) 0.001(5) 0.010(4) -0.002(5)
O16 0.020(5) 0.029(6) 0.035(6) 0.015(5) 0.014(5) 0.009(4)
O17 0.016(5) 0.094(10) 0.035(7) 0.003(6) 0.009(5) 0.021(6)
O18 0.022(5) 0.087(10) 0.026(6) 0.000(6) 0.014(5) -0.007(6)
O19 0.026(6) 0.083(10) 0.035(7) 0.011(6) 0.006(5) -0.011(6)
O20 0.061(9) 0.140(15) 0.035(8) 0.012(8) 0.025(7) 0.069(9)
O21 0.058(8) 0.100(11) 0.024(7) 0.009(7) 0.023(6) 0.044(8)
O1W 0.13(2) 0.056(16) 0.11(2) 0.000 -0.038(19) 0.000
O2W 0.053(8) 0.055(9) 0.060(9) 0.011(7) 0.005(7) -0.023(7)
O4W 0.063(12) 0.098(16) 0.26(3) 0.025(18) 0.044(16) -0.023(11)
O5W 0.028(11) 0.028(12) 0.038(13) 0.005(9) 0.012(10) -0.015(9)
O6W 0.084(15) 0.21(3) 0.26(3) -0.11(2) 0.10(2) -0.055(16)
O8W 0.135(19) 0.081(15) 0.27(3) 0.039(17) 0.12(2) 0.015(13)
O10W 0.099(15) 0.25(3) 0.026(9) 0.034(12) -0.019(9) -0.091(16)
O11W 0.075(13) 0.15(2) 0.14(2) -0.078(16) 0.037(13) -0.009(12)

loop_
_atom_type_symbol
_atom_type_description
_atom_type_scat_dispersion_real
_atom_type_scat_dispersion_imag
_atom_type_scat_source
C C 0.0033 0.0016 'International Tables Vol C Tables 4.2.6.8 and 6.1.1.4'
Co Co 0.3494 0.9721 'International Tables Vol C Tables 4.2.6.8 and 6.1.1.4'
H H 0.0000 0.0000 'International Tables Vol C Tables 4.2.6.8 and 6.1.1.4'
N N 0.0061 0.0033 'International Tables Vol C Tables 4.2.6.8 and 6.1.1.4'
O O 0.0106 0.0060 'International Tables Vol C Tables 4.2.6.8 and 6.1.1.4'
Ta Ta -0.7052 6.5227 'International Tables Vol C Tables 4.2.6.8 and 6.1.1.4'

loop_
_geom_angle_atom_site_label_1
_geom_angle_atom_site_label_2
_geom_angle_atom_site_label_3
_geom_angle
_geom_angle_site_symmetry_1
_geom_angle_site_symmetry_3
_geom_angle_publ_flag
O2 Ta1 O1 76.0(3) . . ?
O2 Ta1 O3 78.5(3) . . ?
O3 Ta1 O1 76.1(3) . . ?
O5 Ta1 O1 78.6(3) . . ?
O5 Ta1 O2 88.1(4) . . ?
O5 Ta1 O3 153.5(4) . . ?
O6 Ta1 O1 77.6(4) . . ?
O6 Ta1 O2 152.4(4) . . ?
O6 Ta1 O3 87.4(4) . . ?
O6 Ta1 O5 94.6(4) . . ?
O9 Ta1 O1 178.6(4) . . ?
O9 Ta1 O2 104.0(4) . . ?
O9 Ta1 O3 105.3(4) . . ?
O9 Ta1 O5 100.0(4) . . ?
O9 Ta1 O6 102.6(4) . . ?
O2 Ta2 O1 75.8(3) . . ?
O2 Ta2 O8 77.2(4) . . ?
O4 Ta2 O1 79.1(3) . . ?
O4 Ta2 O2 91.5(4) . . ?
O4 Ta2 O8 154.9(4) . . ?
O4 Ta2 O14 91.4(4) . . ?
O7 Ta2 O1 176.1(4) . . ?
O7 Ta2 O2 102.2(4) . . ?
O7 Ta2 O4 104.4(4) . . ?
O7 Ta2 O8 99.9(4) . . ?
O7 Ta2 O14 103.8(5) . . ?
O8 Ta2 O1 76.5(3) . . ?
O14 Ta2 O1 77.7(4) . . ?
O14 Ta2 O2 152.3(4) . . ?
O14 Ta2 O8 88.9(4) . . ?
O4 Ta3 O1 78.0(3) . . ?
O5 Ta3 O1 78.0(3) . . ?
O5 Ta3 O4 85.2(4) . . ?
O10 Ta3 O1 176.9(4) . . ?
O10 Ta3 O4 102.3(4) . . ?
O10 Ta3 O5 105.1(4) . . ?
O10 Ta3 O15 99.4(4) . . ?
O10 Ta3 O16 101.4(4) . . ?
O15 Ta3 O1 77.6(4) . . ?
O15 Ta3 O4 85.8(4) . . ?
O15 Ta3 O5 155.2(4) . . ?
O15 Ta3 O16 89.1(4) . . ?
O16 Ta3 O1 78.3(3) . . ?
O16 Ta3 O4 156.3(4) . . ?
O16 Ta3 O5 90.0(4) . . ?
O3 Ta4 O1 76.8(3) . . ?
O3 Ta4 O8 78.3(4) . . ?
O8 Ta4 O1 77.7(3) . . ?
O11 Ta4 O1 177.5(4) . . ?
O11 Ta4 O3 100.7(4) . . ?
O11 Ta4 O8 101.9(5) . . ?
O11 Ta4 O12 99.6(5) . . ?
O11 Ta4 O13 102.9(5) . . ?
O12 Ta4 O1 80.5(4) . . ?
O12 Ta4 O3 89.1(4) . . ?
O12 Ta4 O8 156.8(4) . . ?
O12 Ta4 O13 92.8(5) . . ?
O13 Ta4 O1 79.6(4) . . ?
O13 Ta4 O3 155.6(4) . . ?
O13 Ta4 O8 91.0(4) . . ?
O13 Ta5 O1 76.8(3) . . ?
O14 Ta5 O1 76.4(4) . . ?
O14 Ta5 O13 84.6(4) . . ?
O14 Ta5 O18 153.1(4) . . ?
O15 Ta5 O1 77.0(3) . . ?
O15 Ta5 O13 153.7(4) . . ?
O15 Ta5 O14 87.3(4) . . ?
O15 Ta5 O18 90.9(5) . . ?
O18 Ta5 O1 77.1(4) . . ?
O18 Ta5 O13 85.2(5) . . ?
O19 Ta5 O1 178.1(4) . . ?
O19 Ta5 O13 101.4(5) . . ?
O19 Ta5 O14 104.1(5) . . ?
O19 Ta5 O15 104.9(5) . . ?
O19 Ta5 O18 102.3(5) . . ?
O6 Ta6 O1 75.6(4) . . ?
O6 Ta6 O12 83.5(4) . . ?
O6 Ta6 O16 87.7(4) . . ?
O12 Ta6 O1 77.2(3) . . ?
O16 Ta6 O1 76.7(3) . . ?
O16 Ta6 O12 153.8(4) . . ?
O17 Ta6 O1 177.5(5) . . ?
O17 Ta6 O6 102.8(5) . . ?
O17 Ta6 O12 104.5(5) . . ?
O17 Ta6 O16 101.5(5) . . ?
O17 Ta6 O18 104.1(5) . . ?
O18 Ta6 O1 77.7(4) . . ?
O18 Ta6 O6 153.1(4) . . ?
O18 Ta6 O12 87.5(5) . . ?
O18 Ta6 O16 89.3(5) . . ?
N13 Co1 N14 85.8(6) . . ?
N13 Co1 O2 97.3(5) . . ?
N13 Co1 O3 174.2(5) . . ?
N13 Co1 O8 91.3(5) . . ?
N14 Co1 O2 175.0(5) . . ?
N14 Co1 O3 93.9(5) . . ?
N14 Co1 O8 92.6(5) . . ?
O2 Co1 O3 82.6(4) . . ?
O8 Co1 O2 83.3(4) . . ?
O8 Co1 O3 82.9(4) . . ?
O9 Co1 N13 91.0(5) 5_575 . ?
O9 Co1 N14 91.0(5) 5_575 . ?
O9 Co1 O2 92.9(4) 5_575 . ?
O9 Co1 O3 94.8(4) 5_575 . ?
O9 Co1 O8 175.8(4) 5_575 . ?
N2 Co2 N6 176.5(6) . . ?
N2 Co2 N8 90.3(7) . . ?
N2 Co2 N10 92.6(6) . . ?
N2 Co2 N11 91.4(5) . . ?
N2 Co2 N12 85.0(6) . . ?
N8 Co2 N6 87.0(6) . . ?
N8 Co2 N10 176.4(6) . . ?
N8 Co2 N11 91.7(6) . . ?
N8 Co2 N12 94.0(6) . . ?
N10 Co2 N6 90.1(5) . . ?
N10 Co2 N11 86.1(5) . . ?
N11 Co2 N6 90.9(5) . . ?
N12 Co2 N6 92.9(6) . . ?
N12 Co2 N10 88.4(5) . . ?
N12 Co2 N11 173.4(6) . . ?
N3 Co3 N1 84.9(7) . . ?
N3 Co3 N4 91.8(6) . . ?
N3 Co3 N5 174.3(7) . . ?
N3 Co3 N7 91.4(6) . . ?
N3 Co3 N9 92.2(6) . . ?
N4 Co3 N1 92.6(7) . . ?
N4 Co3 N5 90.8(6) . . ?
N4 Co3 N7 84.5(6) . . ?
N4 Co3 N9 174.9(6) . . ?
N5 Co3 N1 89.9(7) . . ?
N5 Co3 N9 85.5(6) . . ?
N7 Co3 N1 175.2(7) . . ?
N7 Co3 N5 93.9(6) . . ?
N7 Co3 N9 92.2(6) . . ?
N9 Co3 N1 90.9(7) . . ?
Co3 N1 H1C 110.2 . . ?
Co3 N1 H1D 110.2 . . ?
H1C N1 H1D 108.5 . . ?
C8 N1 Co3 107.8(11) . . ?
C8 N1 H1C 110.2 . . ?
C8 N1 H1D 110.2 . . ?
Co2 N2 H2A 109.8 . . ?
Co2 N2 H2B 109.8 . . ?
H2A N2 H2B 108.2 . . ?
C5 N2 Co2 109.6(10) . . ?
C5 N2 H2A 109.8 . . ?
C5 N2 H2B 109.8 . . ?
Co3 N3 H3C 108.9 . . ?
Co3 N3 H3D 108.9 . . ?
H3C N3 H3D 107.7 . . ?
C9 N3 Co3 113.5(12) . . ?
C9 N3 H3C 108.9 . . ?
C9 N3 H3D 108.9 . . ?
Co3 N4 H4A 109.8 . . ?
Co3 N4 H4B 109.8 . . ?
H4A N4 H4B 108.3 . . ?
C6 N4 Co3 109.3(12) . . ?
C6 N4 H4A 109.8 . . ?
C6 N4 H4B 109.8 . . ?
Co3 N5 H5C 109.4 . . ?
Co3 N5 H5D 109.4 . . ?
H5C N5 H5D 108.0 . . ?
C13 N5 Co3 111.1(12) . . ?
C13 N5 H5C 109.4 . . ?
C13 N5 H5D 109.4 . . ?
Co2 N6 H6A 110.6 . . ?
Co2 N6 H6B 110.6 . . ?
H6A N6 H6B 108.7 . . ?
C3 N6 Co2 105.7(11) . . ?
C3 N6 H6A 110.6 . . ?
C3 N6 H6B 110.6 . . ?
Co3 N7 H7C 108.9 . . ?
Co3 N7 H7D 108.9 . . ?
H7C N7 H7D 107.7 . . ?
C12 N7 Co3 113.3(10) . . ?
C12 N7 H7C 108.9 . . ?
C12 N7 H7D 108.9 . . ?
Co2 N8 H8A 110.4 . . ?
Co2 N8 H8B 110.4 . . ?
H8A N8 H8B 108.6 . . ?
C11 N8 Co2 106.5(11) . . ?
C11 N8 H8A 110.4 . . ?
C11 N8 H8B 110.4 . . ?
Co3 N9 H9A 110.2 . . ?
Co3 N9 H9B 110.2 . . ?
H9A N9 H9B 108.5 . . ?
C4 N9 Co3 107.5(11) . . ?
C4 N9 H9A 110.2 . . ?
C4 N9 H9B 110.2 . . ?
Co2 N10 H10A 109.7 . . ?
Co2 N10 H10B 109.7 . . ?
H10A N10 H10B 108.2 . . ?
C2 N10 Co2 109.7(9) . . ?
C2 N10 H10A 109.7 . . ?
C2 N10 H10B 109.7 . . ?
Co2 N11 H11A 109.4 . . ?
Co2 N11 H11B 109.4 . . ?
H11A N11 H11B 108.0 . . ?
C1 N11 Co2 111.3(9) . . ?
C1 N11 H11A 109.4 . . ?
C1 N11 H11B 109.4 . . ?
Co2 N12 H12A 109.1 . . ?
Co2 N12 H12B 109.1 . . ?
H12A N12 H12B 107.8 . . ?
C7 N12 Co2 112.7(11) . . ?
C7 N12 H12A 109.1 . . ?
C7 N12 H12B 109.1 . . ?
Co1 N13 H13A 109.8 . . ?
Co1 N13 H13B 109.8 . . ?
H13A N13 H13B 108.2 . . ?
C14 N13 Co1 109.5(11) . . ?
C14 N13 H13A 109.8 . . ?
C14 N13 H13B 109.8 . . ?
Co1 N14 H14A 110.3 . . ?
Co1 N14 H14B 110.3 . . ?
H14A N14 H14B 108.5 . . ?
C15 N14 Co1 107.2(10) . . ?
C15 N14 H14A 110.3 . . ?
C15 N14 H14B 110.3 . . ?
N11 C1 H1A 110.2 . . ?
N11 C1 H1B 110.2 . . ?
N11 C1 C2 107.5(12) . . ?
H1A C1 H1B 108.5 . . ?
C2 C1 H1A 110.2 . . ?
C2 C1 H1B 110.2 . . ?
N10 C2 C1 107.3(11) . . ?
N10 C2 H2C 110.3 . . ?
N10 C2 H2D 110.3 . . ?
C1 C2 H2C 110.3 . . ?
C1 C2 H2D 110.3 . . ?
H2C C2 H2D 108.5 . . ?
N6 C3 H3A 109.3 . . ?
N6 C3 H3B 109.3 . . ?
H3A C3 H3B 107.9 . . ?
C11 C3 N6 111.7(18) . . ?
C11 C3 H3A 109.3 . . ?
C11 C3 H3B 109.3 . . ?
N9 C4 H4C 110.4 . . ?
N9 C4 H4D 110.4 . . ?
N9 C4 C13 106.6(15) . . ?
H4C C4 H4D 108.6 . . ?
C13 C4 H4C 110.4 . . ?
C13 C4 H4D 110.4 . . ?
N2 C5 H5A 110.6 . . ?
N2 C5 H5B 110.6 . . ?
H5A C5 H5B 108.7 . . ?
C7 C5 N2 105.7(14) . . ?
C7 C5 H5A 110.6 . . ?
C7 C5 H5B 110.6 . . ?
N4 C6 H6C 110.2 . . ?
N4 C6 H6D 110.2 . . ?
N4 C6 C12 107.7(15) . . ?
H6C C6 H6D 108.5 . . ?
C12 C6 H6C 110.2 . . ?
C12 C6 H6D 110.2 . . ?
N12 C7 C5 106.9(14) . . ?
N12 C7 H7A 110.3 . . ?
N12 C7 H7B 110.3 . . ?
C5 C7 H7A 110.3 . . ?
C5 C7 H7B 110.3 . . ?
H7A C7 H7B 108.6 . . ?
N1 C8 H8C 109.6 . . ?
N1 C8 H8D 109.6 . . ?
N1 C8 C9 110.1(17) . . ?
H8C C8 H8D 108.2 . . ?
C9 C8 H8C 109.6 . . ?
C9 C8 H8D 109.6 . . ?
N3 C9 C8 105.5(16) . . ?
N3 C9 H9C 110.6 . . ?
N3 C9 H9D 110.6 . . ?
C8 C9 H9C 110.6 . . ?
C8 C9 H9D 110.6 . . ?
H9C C9 H9D 108.8 . . ?
O20 C10 C10 120(2) . 7_566 ?
O20 C10 O21 128(2) . . ?
O21 C10 C10 111(2) . 7_566 ?
N8 C11 H11C 110.1 . . ?
N8 C11 H11D 110.1 . . ?
C3 C11 N8 108.1(19) . . ?
C3 C11 H11C 110.1 . . ?
C3 C11 H11D 110.1 . . ?
H11C C11 H11D 108.4 . . ?
N7 C12 C6 103.6(15) . . ?
N7 C12 H12C 111.0 . . ?
N7 C12 H12D 111.0 . . ?
C6 C12 H12C 111.0 . . ?
C6 C12 H12D 111.0 . . ?
H12C C12 H12D 109.0 . . ?
N5 C13 C4 104.8(16) . . ?
N5 C13 H13C 110.8 . . ?
N5 C13 H13D 110.8 . . ?
C4 C13 H13C 110.8 . . ?
C4 C13 H13D 110.8 . . ?
H13C C13 H13D 108.9 . . ?
N13 C14 H14C 111.3 . . ?
N13 C14 H14D 111.3 . . ?
H14C C14 H14D 109.2 . . ?
C15 C14 N13 102.2(14) . . ?
C15 C14 H14C 111.3 . . ?
C15 C14 H14D 111.3 . . ?
N14 C15 H15A 110.8 . . ?
N14 C15 H15B 110.8 . . ?
C14 C15 N14 104.7(13) . . ?
C14 C15 H15A 110.8 . . ?
C14 C15 H15B 110.8 . . ?
H15A C15 H15B 108.9 . . ?
Ta1 O1 Ta2 92.7(3) . . ?
Ta1 O1 Ta5 177.5(4) . . ?
Ta1 O1 Ta6 89.3(3) . . ?
Ta2 O1 Ta5 89.0(3) . . ?
Ta2 O1 Ta6 177.6(4) . . ?
Ta3 O1 Ta1 89.0(3) . . ?
Ta3 O1 Ta2 88.6(3) . . ?
Ta3 O1 Ta5 89.1(3) . . ?
Ta3 O1 Ta6 90.1(3) . . ?
Ta4 O1 Ta1 92.8(3) . . ?
Ta4 O1 Ta2 93.2(3) . . ?
Ta4 O1 Ta3 177.3(4) . . ?
Ta4 O1 Ta5 88.9(3) . . ?
Ta4 O1 Ta6 88.0(3) . . ?
Ta5 O1 Ta6 89.0(3) . . ?
Ta1 O2 Ta2 114.6(4) . . ?
Co1 O2 Ta1 97.7(4) . . ?
Co1 O2 Ta2 98.3(4) . . ?
Ta4 O3 Ta1 113.6(4) . . ?
Co1 O3 Ta1 96.5(4) . . ?
Co1 O3 Ta4 97.5(4) . . ?
Ta2 O4 Ta3 114.2(4) . . ?
Ta1 O5 Ta3 114.0(4) . . ?
Ta1 O6 Ta6 117.3(5) . . ?
Ta4 O8 Ta2 111.7(4) . . ?
Co1 O8 Ta2 97.1(4) . . ?
Co1 O8 Ta4 97.9(4) . . ?
Ta1 O9 Co1 177.2(6) . 5_575 ?
Ta4 O12 Ta6 114.0(5) . . ?
Ta4 O13 Ta5 114.6(5) . . ?
Ta2 O14 Ta5 116.6(5) . . ?
Ta5 O15 Ta3 116.3(5) . . ?
Ta3 O16 Ta6 114.9(5) . . ?
Ta6 O18 Ta5 116.1(5) . . ?

loop_
_geom_bond_atom_site_label_1
_geom_bond_atom_site_label_2
_geom_bond_distance
_geom_bond_site_symmetry_2
_geom_bond_publ_flag
Ta1 O1 2.385(9) . ?
Ta1 O2 2.049(9) . ?
Ta1 O3 2.063(9) . ?
Ta1 O5 1.962(9) . ?
Ta1 O6 1.945(10) . ?
Ta1 O9 1.807(9) . ?
Ta2 O1 2.391(9) . ?
Ta2 O2 2.058(9) . ?
Ta2 O4 1.935(9) . ?
Ta2 O7 1.803(10) . ?
Ta2 O8 2.106(9) . ?
Ta2 O14 1.948(10) . ?
Ta3 O1 2.370(8) . ?
Ta3 O4 2.024(9) . ?
Ta3 O5 2.014(8) . ?
Ta3 O10 1.805(11) . ?
Ta3 O15 1.980(10) . ?
Ta3 O16 2.002(10) . ?
Ta4 O1 2.365(8) . ?
Ta4 O3 2.049(9) . ?
Ta4 O8 2.071(9) . ?
Ta4 O11 1.800(10) . ?
Ta4 O12 1.930(11) . ?
Ta4 O13 1.939(9) . ?
Ta5 O1 2.405(8) . ?
Ta5 O13 2.032(10) . ?
Ta5 O14 2.003(11) . ?
Ta5 O15 1.966(11) . ?
Ta5 O18 2.022(11) . ?
Ta5 O19 1.766(11) . ?
Ta6 O1 2.422(9) . ?
Ta6 O6 2.012(10) . ?
Ta6 O12 2.033(10) . ?
Ta6 O16 2.020(9) . ?
Ta6 O17 1.814(11) . ?
Ta6 O18 1.963(11) . ?
Co1 N13 1.915(14) . ?
Co1 N14 1.935(12) . ?
Co1 O2 1.959(9) . ?
Co1 O3 1.980(9) . ?
Co1 O8 1.946(10) . ?
Co1 O9 1.889(9) 5_575 ?
Co2 N2 1.935(14) . ?
Co2 N6 1.975(14) . ?
Co2 N8 1.932(14) . ?
Co2 N10 1.954(12) . ?
Co2 N11 1.973(12) . ?
Co2 N12 1.942(13) . ?
Co3 N1 1.996(15) . ?
Co3 N3 1.949(14) . ?
Co3 N4 1.948(15) . ?
Co3 N5 1.978(14) . ?
Co3 N7 1.959(13) . ?
Co3 N9 1.990(15) . ?
N1 H1C 0.8900 . ?
N1 H1D 0.8900 . ?
N1 C8 1.50(2) . ?
N2 H2A 0.8900 . ?
N2 H2B 0.8900 . ?
N2 C5 1.54(2) . ?
N3 H3C 0.8900 . ?
N3 H3D 0.8900 . ?
N3 C9 1.45(2) . ?
N4 H4A 0.8900 . ?
N4 H4B 0.8900 . ?
N4 C6 1.46(2) . ?
N5 H5C 0.8900 . ?
N5 H5D 0.8900 . ?
N5 C13 1.44(3) . ?
N6 H6A 0.8900 . ?
N6 H6B 0.8900 . ?
N6 C3 1.49(2) . ?
N7 H7C 0.8900 . ?
N7 H7D 0.8900 . ?
N7 C12 1.47(2) . ?
N8 H8A 0.8900 . ?
N8 H8B 0.8900 . ?
N8 C11 1.56(3) . ?
N9 H9A 0.8900 . ?
N9 H9B 0.8900 . ?
N9 C4 1.48(2) . ?
N10 H10A 0.8900 . ?
N10 H10B 0.8900 . ?
N10 C2 1.487(17) . ?
N11 H11A 0.8900 . ?
N11 H11B 0.8900 . ?
N11 C1 1.508(19) . ?
N12 H12A 0.8900 . ?
N12 H12B 0.8900 . ?
N12 C7 1.46(2) . ?
N13 H13A 0.8900 . ?
N13 H13B 0.8900 . ?
N13 C14 1.50(2) . ?
N14 H14A 0.8900 . ?
N14 H14B 0.8900 . ?
N14 C15 1.55(2) . ?
C1 H1A 0.9700 . ?
C1 H1B 0.9700 . ?
C1 C2 1.56(2) . ?
C2 H2C 0.9700 . ?
C2 H2D 0.9700 . ?
C3 H3A 0.9700 . ?
C3 H3B 0.9700 . ?
C3 C11 1.35(3) . ?
C4 H4C 0.9700 . ?
C4 H4D 0.9700 . ?
C4 C13 1.59(3) . ?
C5 H5A 0.9700 . ?
C5 H5B 0.9700 . ?
C5 C7 1.51(3) . ?
C6 H6C 0.9700 . ?
C6 H6D 0.9700 . ?
C6 C12 1.56(2) . ?
C7 H7A 0.9700 . ?
C7 H7B 0.9700 . ?
C8 H8C 0.9700 . ?
C8 H8D 0.9700 . ?
C8 C9 1.52(3) . ?
C9 H9C 0.9700 . ?
C9 H9D 0.9700 . ?
C10 C10 1.62(4) 7_566 ?
C10 O20 1.17(2) . ?
C10 O21 1.28(2) . ?
C11 H11C 0.9700 . ?
C11 H11D 0.9700 . ?
C12 H12C 0.9700 . ?
C12 H12D 0.9700 . ?
C13 H13C 0.9700 . ?
C13 H13D 0.9700 . ?
C14 H14C 0.9700 . ?
C14 H14D 0.9700 . ?
C14 C15 1.48(3) . ?
C15 H15A 0.9700 . ?
C15 H15B 0.9700 . ?

loop_
_geom_hbond_atom_site_label_D
_geom_hbond_atom_site_label_H
_geom_hbond_atom_site_label_A
_geom_hbond_distance_DH
_geom_hbond_distance_HA
_geom_hbond_distance_DA
_geom_hbond_angle_DHA
_geom_hbond_site_symmetry_A
_geom_hbond_publ_flag
N1 H1D O13 0.89 2.00 2.843(19) 157.5 . yes
N2 H2A O4 0.89 2.29 3.082(16) 148.8 . yes
N2 H2A O15 0.89 2.51 3.252(17) 141.8 . yes
N2 H2B O8W 0.89 2.20 3.08(3) 169.9 . yes
N3 H3C O5W 0.89 2.56 3.30(3) 140.7 . yes
N3 H3D O16 0.89 1.91 2.803(17) 175.4 4 yes
N4 H4A O5W 0.89 2.37 3.18(3) 150.0 . yes
N4 H4B O13 0.89 2.14 2.963(17) 152.6 . yes
N5 H5C O20 0.89 1.94 2.82(2) 169.3 6_575 yes
N5 H5D O11 0.89 2.19 2.988(18) 148.7 . yes
N6 H6A O11 0.89 2.02 2.845(18) 153.5 6_576 yes
N6 H6B O2W 0.89 2.10 2.971(19) 164.4 2 yes
N7 H7C O21 0.89 2.03 2.879(18) 160.3 4 yes
N7 H7D O10 0.89 2.21 3.090(17) 169.0 4 yes
N8 H8A O10 0.89 2.12 2.930(18) 150.5 . yes
N8 H8B O21 0.89 1.96 2.842(18) 169.9 . yes
N9 H9B O15 0.89 2.15 2.947(17) 149.0 4 yes
N9 H9B O16 0.89 2.51 3.187(17) 133.6 4 yes
N10 H10A O3 0.89 2.49 3.219(15) 140.1 6_576 yes
N10 H10A O6 0.89 2.64 3.228(16) 124.2 6_576 yes
N10 H10A O12 0.89 2.46 3.266(16) 150.9 6_576 yes
N10 H10B O8W 0.89 2.29 3.13(2) 158.0 . yes
N11 H11A O4 0.89 2.12 2.998(15) 168.9 . yes
N11 H11B O1W 0.89 2.27 3.03(2) 143.3 . yes
N12 H12A O12 0.89 2.00 2.868(16) 163.4 6_576 yes
N12 H12B O20 0.89 2.00 2.863(19) 162.4 . yes
N13 H13A O11W 0.89 2.15 2.95(2) 149.1 . yes
N13 H13B O7 0.89 2.19 3.024(17) 155.7 . yes
N14 H14A O11 0.89 2.33 3.043(17) 136.8 . yes
N14 H14A O4W 0.89 2.36 3.10(2) 140.4 . yes
N14 H14B O2W 0.89 2.22 3.09(2) 165.5 5_575 yes
C2 H2C O2 0.97 2.54 3.026(16) 111.3 2 yes
C4 H4C O21 0.97 2.49 3.41(3) 159.0 4 yes
C4 H4D O19 0.97 2.71 3.50(2) 139.5 4 yes
C6 H6C O20 0.97 2.49 3.35(3) 147.6 6_575 yes
C8 H8D O17 0.97 2.66 3.46(2) 140.4 4 yes
C9 H9D O19 0.97 2.63 3.44(2) 141.6 . yes

loop_
_geom_torsion_atom_site_label_1
_geom_torsion_atom_site_label_2
_geom_torsion_atom_site_label_3
_geom_torsion_atom_site_label_4
_geom_torsion
_geom_torsion_site_symmetry_1
_geom_torsion_site_symmetry_2
_geom_torsion_site_symmetry_3
_geom_torsion_site_symmetry_4
_geom_torsion_publ_flag
Co1 N13 C14 C15 48.6(15) . . . . ?
Co1 N14 C15 C14 43.3(15) . . . . ?
Co2 N2 C5 C7 -39.4(17) . . . . ?
Co2 N6 C3 C11 -39(2) . . . . ?
Co2 N8 C11 C3 -38.4(19) . . . . ?
Co2 N10 C2 C1 -41.9(14) . . . . ?
Co2 N11 C1 C2 -27.4(15) . . . . ?
Co2 N12 C7 C5 -36.0(17) . . . . ?
Co3 N1 C8 C9 -35.1(18) . . . . ?
Co3 N3 C9 C8 -36.7(18) . . . . ?
Co3 N4 C6 C12 43.7(18) . . . . ?
Co3 N5 C13 C4 39.2(19) . . . . ?
Co3 N7 C12 C6 33.2(17) . . . . ?
Co3 N9 C4 C13 42.2(18) . . . . ?
N1 C8 C9 N3 46.4(19) . . . . ?
N2 C5 C7 N12 47.5(19) . . . . ?
N4 C6 C12 N7 -49(2) . . . . ?
N6 C3 C11 N8 51(2) . . . . ?
N9 C4 C13 N5 -54(2) . . . . ?
N11 C1 C2 N10 44.5(17) . . . . ?
N13 C14 C15 N14 -57.9(16) . . . . ?

loop_
_platon_squeeze_void_nr
_platon_squeeze_void_average_x
_platon_squeeze_void_average_y
_platon_squeeze_void_average_z
_platon_squeeze_void_volume
_platon_squeeze_void_count_electrons
_platon_squeeze_void_content
1 0.287 0.194 0.442 6210 2670 ' '

loop_
_smtbx_masks_void_nr
_smtbx_masks_void_average_x
_smtbx_masks_void_average_y
_smtbx_masks_void_average_z
_smtbx_masks_void_volume
_smtbx_masks_void_count_electrons
_smtbx_masks_void_content
1 -0.842 -0.071 -0.702 5843.8 2084.0 '208 H2O'
